data_7715984
loop_
_publ_author_name
'Uttendorfer, Maria K.'
'Hierlmeier, Gabriele'
'Bal&#xe1;zs, G&#xe1;bor'
'Wolf, Robert'

_publ_section_title
;
 Access to 1,2,3-triphospholide ligands by reduction of
 di-<i>tert</i>-butyldiphosphatetrahedrane.
;
_journal_issue 24
_journal_name_full 'Dalton transactions (Cambridge, England : 2003)'
_journal_page_first 10113
_journal_page_last 10119
_journal_paper_doi 10.1039/d4dt01067a
_journal_volume 53
_journal_year 2024
_chemical_formula_moiety 'C20 H33 P3 Ru'
_chemical_formula_sum 'C20 H33 P3 Ru'
_chemical_formula_weight 467.44
_chemical_name_systematic '[Cp*Ru(?5-1,2,3-P3C2tBu2)]'
_space_group_crystal_system monoclinic
_space_group_IT_number 14
_space_group_name_Hall '-P 2ybc'
_space_group_name_H-M_alt 'P 1 21/c 1'
_atom_sites_solution_hydrogens geom
_atom_sites_solution_primary dual
_audit_creation_date 2024-04-05
_audit_creation_method
;
Olex2 1.5-alpha
(compiled 2024.02.16 svn.r378c4104 for OlexSys, GUI svn.r6928)
;
_audit_update_record
;
2024-04-05 deposited with the CCDC.	2024-05-08 downloaded from the CCDC.
;
_cell_angle_alpha 90
_cell_angle_beta 107.637(5)
_cell_angle_gamma 90
_cell_formula_units_Z 4
_cell_length_a 10.2485(5)
_cell_length_b 13.0851(5)
_cell_length_c 16.3300(9)
_cell_measurement_reflns_used 13391
_cell_measurement_temperature 123.0(1)
_cell_measurement_theta_max 67.2810
_cell_measurement_theta_min 4.3940
_cell_volume 2086.96(18)
_computing_cell_refinement 'CrysAlisPro 1.171.43.36a (Rigaku OD, 2022)'
_computing_data_collection 'CrysAlisPro system (CCD 41.104a 64-bit (release 16-03-2021))'
_computing_data_reduction 'CrysAlisPro 1.171.43.36a (Rigaku OD, 2022)'
_computing_molecular_graphics 'Olex2 1.5-alpha (Dolomanov et al., 2009)'
_computing_publication_material 'Olex2 1.5-alpha (Dolomanov et al., 2009)'
_computing_structure_refinement 'SHELXL 2016/6 (Sheldrick, 2015)'
_computing_structure_solution 'SHELXT 2014/5 (Sheldrick, 2014)'
_diffrn_ambient_environment N~2~
_diffrn_ambient_temperature 123.0(1)
_diffrn_detector 'CCD plate'
_diffrn_detector_area_resol_mean 4.2047
_diffrn_detector_type TitanS2
_diffrn_measured_fraction_theta_full 0.987
_diffrn_measured_fraction_theta_max 0.987
_diffrn_measurement_details
;
List of Runs (angles in degrees, time in seconds):

  # Type    Start    End  Width  t~exp~   \w     \q     \k     \f   Frames
#--------------------------------------------------------------------------
  1  \w     16.00 113.00   1.00   22.00    --   89.50 -29.00  90.00   97
  2  \w     12.00  86.00   1.00   22.00    --   89.50-103.00 -15.00   74
  3  \w   -166.00-101.00   1.00   22.00    --  -90.00-107.00-108.00   65
  4  \w     32.00  86.00   1.00    6.00    --    0.00-178.00   0.00   54
  5  \w     35.00  88.00   1.00    6.00    --    0.00 178.00 -90.00   53
  6  \w    -18.00  43.00   1.00    6.00    --    0.00-107.00-108.00   61
  7  \w   -120.00 -18.00   1.00   22.00    --  -90.00  77.00  90.00  102
  8  \w   -162.00 -94.00   1.00   22.00    --  -90.00-125.00   0.00   68
  9  \w   -171.00-101.00   1.00   22.00    --  -90.00 -95.00 120.00   70
 10  \w   -113.00 -21.00   1.00   22.00    --  -90.00  45.00  30.00   92
 11  \w   -115.00 -21.00   1.00   22.00    --  -90.00  61.00-120.00   94
 12  \w    -72.00  30.00   1.00    6.00    --    0.00 -77.00  60.00  102
 13  \w    -69.00  24.00   1.00    6.00    --    0.00 -57.00 150.00   93
 14  \w     67.00 158.00   1.00   22.00    --   89.50  45.00-120.00   91
 15  \w     67.00 158.00   1.00   22.00    --   89.50  45.00  30.00   91
 16  \w     64.00 112.00   1.00   22.00    --   89.50  61.00 -60.00   48
 17  \w     67.00 158.00   1.00   22.00    --   89.50  45.00 150.00   91
;
_diffrn_measurement_device 'four-circle diffractometer'
_diffrn_measurement_device_type 'Xcalibur, TitanS2, Gemini ultra'
_diffrn_measurement_method '\w scans'
_diffrn_orient_matrix_type 'CrysAlisPro convention (1999,Acta A55,543-557)'
_diffrn_orient_matrix_UB_11 -0.0923752000
_diffrn_orient_matrix_UB_12 0.0929839000
_diffrn_orient_matrix_UB_13 -0.0352303000
_diffrn_orient_matrix_UB_21 0.1279194000
_diffrn_orient_matrix_UB_22 0.0649650000
_diffrn_orient_matrix_UB_23 0.0052108000
_diffrn_orient_matrix_UB_31 -0.0090138000
_diffrn_orient_matrix_UB_32 -0.0319159000
_diffrn_orient_matrix_UB_33 -0.0921262000
_diffrn_radiation_monochromator mirror
_diffrn_radiation_probe x-ray
_diffrn_radiation_type 'Cu K\a'
_diffrn_radiation_wavelength 1.54184
_diffrn_reflns_av_R_equivalents 0.0526
_diffrn_reflns_av_unetI/netI 0.0265
_diffrn_reflns_Laue_measured_fraction_full 0.987
_diffrn_reflns_Laue_measured_fraction_max 0.987
_diffrn_reflns_limit_h_max 12
_diffrn_reflns_limit_h_min -12
_diffrn_reflns_limit_k_max 15
_diffrn_reflns_limit_k_min -15
_diffrn_reflns_limit_l_max 15
_diffrn_reflns_limit_l_min -19
_diffrn_reflns_number 17208
_diffrn_reflns_point_group_measured_fraction_full 0.987
_diffrn_reflns_point_group_measured_fraction_max 0.987
_diffrn_reflns_theta_full 67.067
_diffrn_reflns_theta_max 67.067
_diffrn_reflns_theta_min 4.415
_diffrn_source 'fine-focus sealed X-ray tube'
_diffrn_source_type 'Enhance Ultra (Cu) X-ray Source'
_exptl_absorpt_coefficient_mu 8.234
_exptl_absorpt_correction_T_max 0.479
_exptl_absorpt_correction_T_min 0.274
_exptl_absorpt_correction_type analytical
_exptl_absorpt_process_details
;
CrysAlisPro 1.171.43.36a (Rigaku Oxford Diffraction, 2022)
Analytical numeric absorption correction using a multifaceted crystal
model based on expressions derived by R.C. Clark & J.S. Reid.
(Clark, R. C. & Reid, J. S. (1995). Acta Cryst. A51, 887-897)
Empirical absorption correction using spherical harmonics,
implemented in SCALE3 ABSPACK scaling algorithm.
;
_exptl_crystal_colour 'clear yellow'
_exptl_crystal_colour_lustre clear
_exptl_crystal_colour_primary yellow
_exptl_crystal_density_diffrn 1.488
_exptl_crystal_description block
_exptl_crystal_F_000 968
_exptl_crystal_recrystallization_method 'Re-crystallisation from solvent: n-hexane'
_exptl_crystal_size_max 0.23
_exptl_crystal_size_mid 0.19
_exptl_crystal_size_min 0.12
_refine_diff_density_max 0.656
_refine_diff_density_min -0.426
_refine_diff_density_rms 0.098
_refine_ls_extinction_coef 0.00085(7)
_refine_ls_extinction_expression Fc^*^=kFc[1+0.001xFc^2^\l^3^/sin(2\q)]^-1/4^
_refine_ls_extinction_method 'SHELXL-2016/6 (Sheldrick 2016)'
_refine_ls_goodness_of_fit_ref 1.055
_refine_ls_hydrogen_treatment constr
_refine_ls_matrix_type full
_refine_ls_number_parameters 229
_refine_ls_number_reflns 3671
_refine_ls_number_restraints 0
_refine_ls_restrained_S_all 1.055
_refine_ls_R_factor_all 0.0264
_refine_ls_R_factor_gt 0.0259
_refine_ls_shift/su_max 0.003
_refine_ls_shift/su_mean 0.000
_refine_ls_structure_factor_coef Fsqd
_refine_ls_weighting_details 'w=1/[\s^2^(Fo^2^)+(0.0474P)^2^+0.6989P] where P=(Fo^2^+2Fc^2^)/3'
_refine_ls_weighting_scheme calc
_refine_ls_wR_factor_gt 0.0685
_refine_ls_wR_factor_ref 0.0690
_reflns_Friedel_coverage 0.000
_reflns_number_gt 3599
_reflns_number_total 3671
_reflns_threshold_expression 'I > 2\s(I)'
_cod_data_source_file d4dt01067a2.cif
_cod_data_source_block mu117_mp
_cod_depositor_comments 'Adding full bibliography for 7715982--7715988.cif.'
_cod_database_code 7715984
_shelx_shelxl_version_number 2016/6
_chemical_oxdiff_formula 'C20 H33 P3 Ru'
_shelx_space_group_comment
;
The symmetry employed for this shelxl refinement is uniquely defined
by the following loop, which should always be used as a source of
symmetry information in preference to the above space-group names.
They are only intended as comments.
;
_shelx_estimated_absorpt_t_max 0.438
_shelx_estimated_absorpt_t_min 0.253
_olex2_refinement_description
;
1. Fixed Uiso
 At 1.5 times of:
  All C(H,H,H) groups
2.a Idealised Me refined as rotating group:
 C16(H16A,H16B,H16C), C11(H11A,H11B,H11C), C18(H18A,H18B,H18C), C17(H17A,H17B,
 H17C), C10(H10A,H10B,H10C), C14(H14A,H14B,H14C), C19(H19A,H19B,H19C), C12(H12A,
 H12B,H12C), C20(H20A,H20B,H20C), C13(H13A,H13B,H13C), C15(H15A,H15B,H15C)
;
_olex2_submission_special_instructions 'No special instructions were received'
_oxdiff_exptl_absorpt_empirical_details
;
Empirical correction (ABSPACK) includes:
- Absorption correction using spherical harmonics
- Frame scaling
;
_oxdiff_exptl_absorpt_empirical_full_max 1.565
_oxdiff_exptl_absorpt_empirical_full_min 0.754

loop_
_space_group_symop_operation_xyz
'x, y, z'
'-x, y+1/2, -z+1/2'
'-x, -y, -z'
'x, -y-1/2, z-1/2'

loop_
_atom_site_label
_atom_site_type_symbol
_atom_site_fract_x
_atom_site_fract_y
_atom_site_fract_z
_atom_site_U_iso_or_equiv
_atom_site_adp_type
_atom_site_occupancy
_atom_site_site_symmetry_order
_atom_site_calc_flag
_atom_site_refinement_flags_posn
_atom_site_refinement_flags_adp
_atom_site_refinement_flags_occupancy
_atom_site_disorder_assembly
_atom_site_disorder_group
Ru1 Ru 0.65919(2) 0.73304(2) 0.36341(2) 0.01108(9) Uani 1 1 d . . . . .
P1 P 0.78374(5) 0.68508(4) 0.50808(3) 0.01846(14) Uani 1 1 d . . . . .
P3 P 0.64528(5) 0.55180(4) 0.34057(4) 0.01883(14) Uani 1 1 d . . . . .
P2 P 0.60607(6) 0.59635(4) 0.45501(4) 0.02188(14) Uani 1 1 d . . . . .
C4 C 0.5184(2) 0.85053(15) 0.37772(14) 0.0156(4) Uani 1 1 d . . . . .
C6 C 0.5294(2) 0.80578(15) 0.24271(13) 0.0161(4) Uani 1 1 d . . . . .
C1 C 0.8713(2) 0.67158(16) 0.42775(13) 0.0139(4) Uani 1 1 d . . . . .
C7 C 0.6403(2) 0.87373(15) 0.28061(13) 0.0153(4) Uani 1 1 d . . . . .
C2 C 0.8088(2) 0.61269(15) 0.35181(13) 0.0146(4) Uani 1 1 d . . . . .
C3 C 0.6340(2) 0.90135(16) 0.36390(13) 0.0152(4) Uani 1 1 d . . . . .
C5 C 0.4538(2) 0.79129(17) 0.30244(14) 0.0163(4) Uani 1 1 d . . . . .
C16 C 0.9648(2) 0.64323(18) 0.24864(15) 0.0258(5) Uani 1 1 d . . . . .
H16A H 0.920015 0.708268 0.227122 0.039 Uiso 1 1 calc R U . . .
H16B H 0.991492 0.608873 0.202857 0.039 Uiso 1 1 calc R U . . .
H16C H 1.046368 0.656149 0.297504 0.039 Uiso 1 1 calc R U . . .
C11 C 0.4685(2) 0.86288(18) 0.45421(15) 0.0236(5) Uani 1 1 d . . . . .
H11A H 0.421448 0.800338 0.462565 0.035 Uiso 1 1 calc R U . . .
H11B H 0.404777 0.920641 0.444836 0.035 Uiso 1 1 calc R U . . .
H11C H 0.546473 0.875743 0.505359 0.035 Uiso 1 1 calc R U . . .
C18 C 1.1270(2) 0.64452(18) 0.46610(15) 0.0243(5) Uani 1 1 d . . . . .
H18A H 1.116600 0.591638 0.506161 0.036 Uiso 1 1 calc R U . . .
H18B H 1.217075 0.676809 0.488728 0.036 Uiso 1 1 calc R U . . .
H18C H 1.119049 0.613413 0.410204 0.036 Uiso 1 1 calc R U . . .
C17 C 0.9325(2) 0.47025(17) 0.30667(16) 0.0256(5) Uani 1 1 d . . . . .
H17A H 1.009803 0.478943 0.358991 0.038 Uiso 1 1 calc R U . . .
H17B H 0.965333 0.441278 0.261172 0.038 Uiso 1 1 calc R U . . .
H17C H 0.865051 0.424016 0.318362 0.038 Uiso 1 1 calc R U . . .
C8 C 0.8653(2) 0.57504(16) 0.27749(14) 0.0177(4) Uani 1 1 d . . . . .
C10 C 0.7221(2) 0.97849(16) 0.42337(15) 0.0233(5) Uani 1 1 d . . . . .
H10A H 0.740513 0.955503 0.482912 0.035 Uiso 1 1 calc R U . . .
H10B H 0.674621 1.044443 0.415869 0.035 Uiso 1 1 calc R U . . .
H10C H 0.808766 0.985968 0.410207 0.035 Uiso 1 1 calc R U . . .
C14 C 0.7318(2) 0.91920(17) 0.23429(15) 0.0216(5) Uani 1 1 d . . . . .
H14A H 0.808614 0.954039 0.275563 0.032 Uiso 1 1 calc R U . . .
H14B H 0.679860 0.968476 0.191581 0.032 Uiso 1 1 calc R U . . .
H14C H 0.766869 0.864900 0.205344 0.032 Uiso 1 1 calc R U . . .
C19 C 1.0248(2) 0.81354(17) 0.39472(16) 0.0234(5) Uani 1 1 d . . . . .
H19A H 0.978590 0.793580 0.335123 0.035 Uiso 1 1 calc R U . . .
H19B H 1.121465 0.827730 0.401700 0.035 Uiso 1 1 calc R U . . .
H19C H 0.981241 0.875006 0.408732 0.035 Uiso 1 1 calc R U . . .
C9 C 1.0140(2) 0.72601(15) 0.45540(16) 0.0177(5) Uani 1 1 d . . . . .
C12 C 0.3239(2) 0.73082(17) 0.28650(18) 0.0245(6) Uani 1 1 d . . . . .
H12A H 0.324292 0.674181 0.247300 0.037 Uiso 1 1 calc R U . . .
H12B H 0.245191 0.775228 0.260717 0.037 Uiso 1 1 calc R U . . .
H12C H 0.317604 0.703591 0.341068 0.037 Uiso 1 1 calc R U . . .
C20 C 1.0467(3) 0.77701(18) 0.54472(16) 0.0273(6) Uani 1 1 d . . . . .
H20A H 0.978329 0.829873 0.543315 0.041 Uiso 1 1 calc R U . . .
H20B H 1.137890 0.808158 0.559724 0.041 Uiso 1 1 calc R U . . .
H20C H 1.044698 0.725349 0.587769 0.041 Uiso 1 1 calc R U . . .
C13 C 0.4888(3) 0.76896(17) 0.15172(16) 0.0241(5) Uani 1 1 d . . . . .
H13A H 0.569155 0.768524 0.131098 0.036 Uiso 1 1 calc R U . . .
H13B H 0.418977 0.814628 0.115640 0.036 Uiso 1 1 calc R U . . .
H13C H 0.451556 0.699595 0.148817 0.036 Uiso 1 1 calc R U . . .
C15 C 0.7475(2) 0.5558(2) 0.19363(15) 0.0303(6) Uani 1 1 d . . . . .
H15A H 0.686298 0.503050 0.203704 0.045 Uiso 1 1 calc R U . . .
H15B H 0.785682 0.533028 0.148482 0.045 Uiso 1 1 calc R U . . .
H15C H 0.695991 0.619273 0.175591 0.045 Uiso 1 1 calc R U . . .

loop_
_atom_site_aniso_label
_atom_site_aniso_U_11
_atom_site_aniso_U_22
_atom_site_aniso_U_33
_atom_site_aniso_U_23
_atom_site_aniso_U_13
_atom_site_aniso_U_12
Ru1 0.01274(12) 0.01030(13) 0.01071(13) 0.00028(5) 0.00432(8) -0.00006(5)
P1 0.0231(3) 0.0216(3) 0.0116(3) 0.0029(2) 0.0067(2) 0.0038(2)
P3 0.0173(3) 0.0125(3) 0.0267(3) -0.0024(2) 0.0068(2) -0.00308(19)
P2 0.0231(3) 0.0194(3) 0.0277(3) 0.0075(2) 0.0147(2) 0.0009(2)
C4 0.0169(10) 0.0146(10) 0.0156(10) 0.0017(8) 0.0052(8) 0.0058(8)
C6 0.0172(10) 0.0154(10) 0.0141(11) 0.0024(8) 0.0022(8) 0.0055(8)
C1 0.0160(9) 0.0129(9) 0.0132(10) 0.0024(8) 0.0049(8) 0.0037(8)
C7 0.0182(10) 0.0125(9) 0.0154(10) 0.0026(8) 0.0055(8) 0.0047(8)
C2 0.0148(9) 0.0119(9) 0.0165(10) 0.0031(8) 0.0037(8) 0.0016(8)
C3 0.0206(10) 0.0111(10) 0.0138(11) 0.0025(7) 0.0048(8) 0.0039(8)
C5 0.0135(10) 0.0166(9) 0.0184(11) 0.0034(9) 0.0041(8) 0.0031(8)
C16 0.0305(12) 0.0298(12) 0.0202(12) 0.0042(10) 0.0125(10) 0.0025(10)
C11 0.0273(12) 0.0255(11) 0.0216(12) 0.0038(9) 0.0127(9) 0.0092(9)
C18 0.0173(11) 0.0275(12) 0.0236(12) 0.0041(10) -0.0005(9) 0.0015(9)
C17 0.0306(12) 0.0189(11) 0.0309(13) -0.0022(10) 0.0147(10) 0.0065(9)
C8 0.0195(10) 0.0190(10) 0.0148(11) -0.0014(8) 0.0055(8) 0.0031(8)
C10 0.0300(12) 0.0152(10) 0.0237(12) -0.0051(9) 0.0065(9) -0.0002(9)
C14 0.0240(11) 0.0208(11) 0.0219(12) 0.0075(9) 0.0099(9) 0.0008(9)
C19 0.0207(11) 0.0205(12) 0.0278(13) 0.0028(10) 0.0057(9) -0.0034(9)
C9 0.0169(11) 0.0181(11) 0.0160(12) 0.0008(8) 0.0020(9) -0.0024(8)
C12 0.0163(12) 0.0263(13) 0.0295(14) 0.0028(9) 0.0049(10) -0.0014(9)
C20 0.0303(13) 0.0260(12) 0.0210(13) -0.0033(10) 0.0008(10) -0.0055(9)
C13 0.0302(13) 0.0252(13) 0.0146(12) 0.0002(9) 0.0032(10) 0.0024(9)
C15 0.0297(12) 0.0420(14) 0.0175(12) -0.0092(11) 0.0048(10) 0.0031(11)

loop_
_atom_type_symbol
_atom_type_description
_atom_type_scat_dispersion_real
_atom_type_scat_dispersion_imag
_atom_type_scat_source
C C 0.0181 0.0091 'International Tables Vol C Tables 4.2.6.8 and 6.1.1.4'
H H 0.0000 0.0000 'International Tables Vol C Tables 4.2.6.8 and 6.1.1.4'
P P 0.2955 0.4335 'International Tables Vol C Tables 4.2.6.8 and 6.1.1.4'
Ru Ru 0.0552 3.2960 'International Tables Vol C Tables 4.2.6.8 and 6.1.1.4'

loop_
_exptl_crystal_face_index_h
_exptl_crystal_face_index_k
_exptl_crystal_face_index_l
_exptl_crystal_face_perp_dist
4 6 -1 0.1013
-4 -6 2 0.0886
5 -6 0 0.0614
1 -1 -10 0.0631
-5 6 -1 0.0426
0 0 10 0.1333
0 4 9 0.1291
5 5 -6 0.0786
-5 -5 6 0.1087

loop_
_geom_angle_atom_site_label_1
_geom_angle_atom_site_label_2
_geom_angle_atom_site_label_3
_geom_angle
_geom_angle_site_symmetry_1
_geom_angle_site_symmetry_3
_geom_angle_publ_flag
P1 Ru1 P2 51.02(2) . . ?
P3 Ru1 P1 83.31(2) . . ?
P3 Ru1 P2 51.02(2) . . ?
C4 Ru1 P1 104.58(6) . . ?
C4 Ru1 P3 135.04(6) . . ?
C4 Ru1 P2 99.81(6) . . ?
C4 Ru1 C6 63.54(8) . . ?
C4 Ru1 C1 141.34(8) . . ?
C4 Ru1 C7 63.10(8) . . ?
C4 Ru1 C2 178.52(8) . . ?
C4 Ru1 C3 38.16(8) . . ?
C4 Ru1 C5 38.56(8) . . ?
C6 Ru1 P1 167.75(6) . . ?
C6 Ru1 P3 107.05(6) . . ?
C6 Ru1 P2 130.97(6) . . ?
C6 Ru1 C1 142.79(8) . . ?
C6 Ru1 C7 37.12(8) . . ?
C6 Ru1 C2 117.68(8) . . ?
C1 Ru1 P1 45.53(5) . . ?
C1 Ru1 P3 73.95(5) . . ?
C1 Ru1 P2 79.61(5) . . ?
C1 Ru1 C7 117.72(7) . . ?
C7 Ru1 P1 136.49(5) . . ?
C7 Ru1 P3 136.30(6) . . ?
C7 Ru1 P2 161.61(5) . . ?
C2 Ru1 P1 74.16(5) . . ?
C2 Ru1 P3 45.84(5) . . ?
C2 Ru1 P2 80.01(5) . . ?
C2 Ru1 C1 37.18(8) . . ?
C2 Ru1 C7 117.26(7) . . ?
C3 Ru1 P1 106.47(5) . . ?
C3 Ru1 P3 168.84(6) . . ?
C3 Ru1 P2 131.52(6) . . ?
C3 Ru1 C6 62.63(7) . . ?
C3 Ru1 C1 116.68(8) . . ?
C3 Ru1 C7 37.20(8) . . ?
C3 Ru1 C2 141.25(8) . . ?
C5 Ru1 P1 133.89(6) . . ?
C5 Ru1 P3 105.75(6) . . ?
C5 Ru1 P2 99.72(6) . . ?
C5 Ru1 C6 37.86(8) . . ?
C5 Ru1 C1 179.32(8) . . ?
C5 Ru1 C7 62.93(8) . . ?
C5 Ru1 C2 142.92(8) . . ?
C5 Ru1 C3 63.65(8) . . ?
P2 P1 Ru1 66.74(2) . . ?
C1 P1 Ru1 62.93(7) . . ?
C1 P1 P2 101.78(7) . . ?
P2 P3 Ru1 66.87(2) . . ?
C2 P3 Ru1 62.64(6) . . ?
C2 P3 P2 101.95(7) . . ?
P1 P2 Ru1 62.24(2) . . ?
P3 P2 Ru1 62.11(2) . . ?
P3 P2 P1 98.25(3) . . ?
C3 C4 Ru1 72.77(12) . . ?
C3 C4 C11 126.1(2) . . ?
C5 C4 Ru1 70.98(11) . . ?
C5 C4 C3 107.73(18) . . ?
C5 C4 C11 126.0(2) . . ?
C11 C4 Ru1 125.02(14) . . ?
C7 C6 Ru1 72.50(11) . . ?
C7 C6 C5 108.17(18) . . ?
C7 C6 C13 125.2(2) . . ?
C5 C6 Ru1 69.02(11) . . ?
C5 C6 C13 126.1(2) . . ?
C13 C6 Ru1 130.71(15) . . ?
P1 C1 Ru1 71.54(7) . . ?
C2 C1 Ru1 71.01(11) . . ?
C2 C1 P1 119.33(15) . . ?
C2 C1 C9 128.80(19) . . ?
C9 C1 Ru1 131.01(14) . . ?
C9 C1 P1 111.83(15) . . ?
C6 C7 Ru1 70.39(11) . . ?
C6 C7 C3 108.07(18) . . ?
C6 C7 C14 124.58(19) . . ?
C3 C7 Ru1 69.89(12) . . ?
C3 C7 C14 126.7(2) . . ?
C14 C7 Ru1 132.43(14) . . ?
P3 C2 Ru1 71.52(7) . . ?
C1 C2 Ru1 71.81(11) . . ?
C1 C2 P3 118.66(15) . . ?
C1 C2 C8 131.49(18) . . ?
C8 C2 Ru1 134.80(14) . . ?
C8 C2 P3 109.19(14) . . ?
C4 C3 Ru1 69.07(11) . . ?
C4 C3 C10 125.06(19) . . ?
C7 C3 Ru1 72.92(12) . . ?
C7 C3 C4 108.09(18) . . ?
C7 C3 C10 126.5(2) . . ?
C10 C3 Ru1 128.56(15) . . ?
C4 C5 Ru1 70.46(11) . . ?
C4 C5 C12 126.0(2) . . ?
C6 C5 Ru1 73.13(11) . . ?
C6 C5 C4 107.94(18) . . ?
C6 C5 C12 125.9(2) . . ?
C12 C5 Ru1 125.35(15) . . ?
H16A C16 H16B 109.5 . . ?
H16A C16 H16C 109.5 . . ?
H16B C16 H16C 109.5 . . ?
C8 C16 H16A 109.5 . . ?
C8 C16 H16B 109.5 . . ?
C8 C16 H16C 109.5 . . ?
C4 C11 H11A 109.5 . . ?
C4 C11 H11B 109.5 . . ?
C4 C11 H11C 109.5 . . ?
H11A C11 H11B 109.5 . . ?
H11A C11 H11C 109.5 . . ?
H11B C11 H11C 109.5 . . ?
H18A C18 H18B 109.5 . . ?
H18A C18 H18C 109.5 . . ?
H18B C18 H18C 109.5 . . ?
C9 C18 H18A 109.5 . . ?
C9 C18 H18B 109.5 . . ?
C9 C18 H18C 109.5 . . ?
H17A C17 H17B 109.5 . . ?
H17A C17 H17C 109.5 . . ?
H17B C17 H17C 109.5 . . ?
C8 C17 H17A 109.5 . . ?
C8 C17 H17B 109.5 . . ?
C8 C17 H17C 109.5 . . ?
C16 C8 C2 119.29(18) . . ?
C16 C8 C17 109.62(18) . . ?
C16 C8 C15 103.63(19) . . ?
C17 C8 C2 105.91(17) . . ?
C17 C8 C15 106.52(18) . . ?
C15 C8 C2 111.29(17) . . ?
C3 C10 H10A 109.5 . . ?
C3 C10 H10B 109.5 . . ?
C3 C10 H10C 109.5 . . ?
H10A C10 H10B 109.5 . . ?
H10A C10 H10C 109.5 . . ?
H10B C10 H10C 109.5 . . ?
C7 C14 H14A 109.5 . . ?
C7 C14 H14B 109.5 . . ?
C7 C14 H14C 109.5 . . ?
H14A C14 H14B 109.5 . . ?
H14A C14 H14C 109.5 . . ?
H14B C14 H14C 109.5 . . ?
H19A C19 H19B 109.5 . . ?
H19A C19 H19C 109.5 . . ?
H19B C19 H19C 109.5 . . ?
C9 C19 H19A 109.5 . . ?
C9 C19 H19B 109.5 . . ?
C9 C19 H19C 109.5 . . ?
C18 C9 C1 108.76(16) . . ?
C18 C9 C20 104.50(19) . . ?
C19 C9 C1 113.32(18) . . ?
C19 C9 C18 112.9(2) . . ?
C19 C9 C20 104.40(18) . . ?
C20 C9 C1 112.7(2) . . ?
C5 C12 H12A 109.5 . . ?
C5 C12 H12B 109.5 . . ?
C5 C12 H12C 109.5 . . ?
H12A C12 H12B 109.5 . . ?
H12A C12 H12C 109.5 . . ?
H12B C12 H12C 109.5 . . ?
C9 C20 H20A 109.5 . . ?
C9 C20 H20B 109.5 . . ?
C9 C20 H20C 109.5 . . ?
H20A C20 H20B 109.5 . . ?
H20A C20 H20C 109.5 . . ?
H20B C20 H20C 109.5 . . ?
C6 C13 H13A 109.5 . . ?
C6 C13 H13B 109.5 . . ?
C6 C13 H13C 109.5 . . ?
H13A C13 H13B 109.5 . . ?
H13A C13 H13C 109.5 . . ?
H13B C13 H13C 109.5 . . ?
C8 C15 H15A 109.5 . . ?
C8 C15 H15B 109.5 . . ?
C8 C15 H15C 109.5 . . ?
H15A C15 H15B 109.5 . . ?
H15A C15 H15C 109.5 . . ?
H15B C15 H15C 109.5 . . ?

loop_
_geom_bond_atom_site_label_1
_geom_bond_atom_site_label_2
_geom_bond_distance
_geom_bond_site_symmetry_2
_geom_bond_publ_flag
Ru1 P1 2.4035(6) . ?
Ru1 P3 2.3983(6) . ?
Ru1 P2 2.4953(6) . ?
Ru1 C4 2.169(2) . ?
Ru1 C6 2.230(2) . ?
Ru1 C1 2.256(2) . ?
Ru1 C7 2.258(2) . ?
Ru1 C2 2.246(2) . ?
Ru1 C3 2.218(2) . ?
Ru1 C5 2.176(2) . ?
P1 P2 2.1115(8) . ?
P1 C1 1.808(2) . ?
P3 P2 2.1093(8) . ?
P3 C2 1.814(2) . ?
C4 C3 1.435(3) . ?
C4 C5 1.434(3) . ?
C4 C11 1.495(3) . ?
C6 C7 1.428(3) . ?
C6 C5 1.430(3) . ?
C6 C13 1.496(3) . ?
C1 C2 1.435(3) . ?
C1 C9 1.565(3) . ?
C7 C3 1.428(3) . ?
C7 C14 1.495(3) . ?
C2 C8 1.573(3) . ?
C3 C10 1.499(3) . ?
C5 C12 1.502(3) . ?
C16 H16A 0.9800 . ?
C16 H16B 0.9800 . ?
C16 H16C 0.9800 . ?
C16 C8 1.532(3) . ?
C11 H11A 0.9800 . ?
C11 H11B 0.9800 . ?
C11 H11C 0.9800 . ?
C18 H18A 0.9800 . ?
C18 H18B 0.9800 . ?
C18 H18C 0.9800 . ?
C18 C9 1.545(3) . ?
C17 H17A 0.9800 . ?
C17 H17B 0.9800 . ?
C17 H17C 0.9800 . ?
C17 C8 1.544(3) . ?
C8 C15 1.547(3) . ?
C10 H10A 0.9800 . ?
C10 H10B 0.9800 . ?
C10 H10C 0.9800 . ?
C14 H14A 0.9800 . ?
C14 H14B 0.9800 . ?
C14 H14C 0.9800 . ?
C19 H19A 0.9800 . ?
C19 H19B 0.9800 . ?
C19 H19C 0.9800 . ?
C19 C9 1.540(3) . ?
C9 C20 1.546(3) . ?
C12 H12A 0.9800 . ?
C12 H12B 0.9800 . ?
C12 H12C 0.9800 . ?
C20 H20A 0.9800 . ?
C20 H20B 0.9800 . ?
C20 H20C 0.9800 . ?
C13 H13A 0.9800 . ?
C13 H13B 0.9800 . ?
C13 H13C 0.9800 . ?
C15 H15A 0.9800 . ?
C15 H15B 0.9800 . ?
C15 H15C 0.9800 . ?

loop_
_geom_torsion_atom_site_label_1
_geom_torsion_atom_site_label_2
_geom_torsion_atom_site_label_3
_geom_torsion_atom_site_label_4
_geom_torsion
_geom_torsion_site_symmetry_1
_geom_torsion_site_symmetry_2
_geom_torsion_site_symmetry_3
_geom_torsion_site_symmetry_4
_geom_torsion_publ_flag
Ru1 P1 C1 C2 -54.48(14) . . . . ?
Ru1 P1 C1 C9 127.70(15) . . . . ?
Ru1 P3 C2 C1 56.09(14) . . . . ?
Ru1 P3 C2 C8 -132.09(14) . . . . ?
Ru1 C4 C3 C7 62.88(14) . . . . ?
Ru1 C4 C3 C10 -123.1(2) . . . . ?
Ru1 C4 C5 C6 -63.99(14) . . . . ?
Ru1 C4 C5 C12 120.1(2) . . . . ?
Ru1 C6 C7 C3 -59.98(14) . . . . ?
Ru1 C6 C7 C14 128.6(2) . . . . ?
Ru1 C6 C5 C4 62.26(14) . . . . ?
Ru1 C6 C5 C12 -121.8(2) . . . . ?
Ru1 C1 C2 P3 -55.95(12) . . . . ?
Ru1 C1 C2 C8 134.4(2) . . . . ?
Ru1 C1 C9 C18 -159.94(16) . . . . ?
Ru1 C1 C9 C19 -33.6(3) . . . . ?
Ru1 C1 C9 C20 84.7(2) . . . . ?
Ru1 C7 C3 C4 -60.43(14) . . . . ?
Ru1 C7 C3 C10 125.7(2) . . . . ?
Ru1 C2 C8 C16 71.9(3) . . . . ?
Ru1 C2 C8 C17 -164.02(16) . . . . ?
Ru1 C2 C8 C15 -48.7(3) . . . . ?
P1 C1 C2 Ru1 54.73(12) . . . . ?
P1 C1 C2 P3 -1.2(2) . . . . ?
P1 C1 C2 C8 -170.88(16) . . . . ?
P1 C1 C9 C18 116.02(18) . . . . ?
P1 C1 C9 C19 -117.61(18) . . . . ?
P1 C1 C9 C20 0.7(2) . . . . ?
P3 C2 C8 C16 154.59(16) . . . . ?
P3 C2 C8 C17 -81.34(17) . . . . ?
P3 C2 C8 C15 34.0(2) . . . . ?
P2 P1 C1 Ru1 55.97(5) . . . . ?
P2 P1 C1 C2 1.49(17) . . . . ?
P2 P1 C1 C9 -176.34(12) . . . . ?
P2 P3 C2 Ru1 -55.83(5) . . . . ?
P2 P3 C2 C1 0.26(17) . . . . ?
P2 P3 C2 C8 172.08(12) . . . . ?
C6 C7 C3 Ru1 60.30(14) . . . . ?
C6 C7 C3 C4 -0.1(2) . . . . ?
C6 C7 C3 C10 -174.0(2) . . . . ?
C1 C2 C8 C16 -35.0(3) . . . . ?
C1 C2 C8 C17 89.1(3) . . . . ?
C1 C2 C8 C15 -155.6(2) . . . . ?
C7 C6 C5 Ru1 -62.30(14) . . . . ?
C7 C6 C5 C4 0.0(2) . . . . ?
C7 C6 C5 C12 175.9(2) . . . . ?
C2 C1 C9 C18 -61.6(3) . . . . ?
C2 C1 C9 C19 64.8(3) . . . . ?
C2 C1 C9 C20 -176.9(2) . . . . ?
C3 C4 C5 Ru1 63.95(14) . . . . ?
C3 C4 C5 C6 0.0(2) . . . . ?
C3 C4 C5 C12 -176.0(2) . . . . ?
C5 C4 C3 Ru1 -62.78(14) . . . . ?
C5 C4 C3 C7 0.1(2) . . . . ?
C5 C4 C3 C10 174.07(19) . . . . ?
C5 C6 C7 Ru1 60.09(14) . . . . ?
C5 C6 C7 C3 0.1(2) . . . . ?
C5 C6 C7 C14 -171.28(19) . . . . ?
C11 C4 C3 Ru1 121.2(2) . . . . ?
C11 C4 C3 C7 -175.95(19) . . . . ?
C11 C4 C3 C10 -2.0(3) . . . . ?
C11 C4 C5 Ru1 -120.0(2) . . . . ?
C11 C4 C5 C6 176.02(19) . . . . ?
C11 C4 C5 C12 0.1(3) . . . . ?
C14 C7 C3 Ru1 -128.5(2) . . . . ?
C14 C7 C3 C4 171.02(19) . . . . ?
C14 C7 C3 C10 -2.8(3) . . . . ?
C9 C1 C2 Ru1 -127.9(2) . . . . ?
C9 C1 C2 P3 176.19(16) . . . . ?
C9 C1 C2 C8 6.5(4) . . . . ?
C13 C6 C7 Ru1 -127.9(2) . . . . ?
C13 C6 C7 C3 172.10(19) . . . . ?
C13 C6 C7 C14 0.7(3) . . . . ?
C13 C6 C5 Ru1 125.8(2) . . . . ?
C13 C6 C5 C4 -171.94(19) . . . . ?
C13 C6 C5 C12 4.0(3) . . . . ?

loop_
_exptl_oxdiff_crystal_face_indexfrac_h
_exptl_oxdiff_crystal_face_indexfrac_k
_exptl_oxdiff_crystal_face_indexfrac_l
_exptl_oxdiff_crystal_face_x
_exptl_oxdiff_crystal_face_y
_exptl_oxdiff_crystal_face_z
4.2665 6.4119 -0.7911 0.2300 0.9582 -0.1702
-4.4942 -6.2424 1.9074 -0.2325 -0.9705 0.0640
4.7203 -5.7330 -0.2963 -0.9587 0.2298 0.1677
0.8330 -1.3643 -10.3172 0.1597 -0.0358 0.9865
-4.5858 5.5266 -0.9646 0.9715 -0.2326 -0.0462
0.1586 0.1526 10.0427 -0.3543 0.0825 -0.9315
0.1425 4.2881 8.6634 0.0803 0.3420 -0.9363
4.8497 4.6576 -6.4814 0.2134 0.8892 0.4047
-4.8516 -4.6791 6.4421 -0.2139 -0.8910 -0.4004
